data_4513560
loop_
_publ_author_name
'Ganduri, Ramesh'
'Cherukuvada, Suryanarayan'
'Guru Row, Tayur N.'

_publ_section_title
;
 Multicomponent Adducts of Pyridoxine: An Evaluation of the Formation of
 Eutectics and Molecular Salts
;
_journal_issue 7
_journal_name_full 'Crystal Growth &amp; Design'
_journal_page_first 3474
_journal_paper_doi 10.1021/acs.cgd.5b00546
_journal_volume 15
_journal_year 2015
_chemical_formula_moiety 'C8 H12 N O3, C7 H5 O3'
_chemical_formula_sum 'C15 H17 N O6'
_chemical_formula_weight 307.29
_space_group_crystal_system monoclinic
_space_group_IT_number 15
_space_group_name_Hall '-C 2yc'
_space_group_name_H-M_alt 'C 1 2/c 1'
_symmetry_space_group_name_Hall '-C 2yc'
_symmetry_space_group_name_H-M 'C 1 2/c 1'
_atom_sites_solution_hydrogens mixed
_atom_sites_solution_primary direct
_audit_creation_date 2015-06-02
_audit_creation_method
;
Olex2 1.2
(compiled 2015.01.26 svn.r3150 for OlexSys, GUI svn.r4998)
;
_cell_angle_alpha 90
_cell_angle_beta 95.223(10)
_cell_angle_gamma 90
_cell_formula_units_Z 8
_cell_length_a 15.2676(15)
_cell_length_b 6.8912(7)
_cell_length_c 26.705(3)
_cell_measurement_reflns_used 5861
_cell_measurement_temperature 100.00(10)
_cell_measurement_theta_max 27.4360
_cell_measurement_theta_min 2.6810
_cell_volume 2798.0(5)
_computing_cell_refinement
;
CrysAlisPro, Agilent Technologies,
Version 1.171.37.34 (release 22-05-2014 CrysAlis171 .NET)
(compiled May 22 2014,16:03:01)
;
_computing_data_collection
;
CrysAlisPro, Agilent Technologies,
Version 1.171.37.34 (release 22-05-2014 CrysAlis171 .NET)
(compiled May 22 2014,16:03:01)
;
_computing_data_reduction
;
CrysAlisPro, Agilent Technologies,
Version 1.171.37.34 (release 22-05-2014 CrysAlis171 .NET)
(compiled May 22 2014,16:03:01)
;
_computing_molecular_graphics 'Olex2 (Dolomanov et al., 2009)'
_computing_publication_material 'Olex2 (Dolomanov et al., 2009)'
_computing_structure_refinement 'ShelXL (Sheldrick, 2008)'
_computing_structure_solution 'SIR2004 (Burla et al., 2007)'
_diffrn_ambient_environment N~2~
_diffrn_ambient_temperature 100.00(10)
_diffrn_detector 'CCD plate'
_diffrn_detector_area_resol_mean 8.0419
_diffrn_detector_type Eos
_diffrn_measured_fraction_theta_full 1.000
_diffrn_measured_fraction_theta_max 0.999
_diffrn_measurement_details
;
  1 omega -101.00  -34.00   1.0000   21.0500
omega____ theta____ kappa____ phi______ frames
    -      -21.1163 -179.0000 -120.0000 67

  2 omega  -97.00   45.00   1.0000   21.0500
omega____ theta____ kappa____ phi______ frames
    -      -21.1163  -19.0000   90.0000 142

  3 omega  -53.00   52.00   1.0000   21.0500
omega____ theta____ kappa____ phi______ frames
    -      -21.1163   37.0000  -60.0000 105

  4 omega  -94.00   12.00   1.0000   21.0500
omega____ theta____ kappa____ phi______ frames
    -      -21.1163  -77.0000   30.0000 106

  5 omega   34.00  108.00   1.0000   21.0500
omega____ theta____ kappa____ phi______ frames
    -       25.4913 -179.0000 -150.0000 74

  6 omega    2.00   70.00   1.0000   21.0500
omega____ theta____ kappa____ phi______ frames
    -       25.4913   57.0000 -120.0000 68

  7 omega    2.00   96.00   1.0000   21.0500
omega____ theta____ kappa____ phi______ frames
    -       25.4913   57.0000  -30.0000 94
;
_diffrn_measurement_device 'four-circle diffractometer'
_diffrn_measurement_device_type 'Xcalibur, Eos, Nova'
_diffrn_measurement_method '\w scans'
_diffrn_orient_matrix_UB_11 -0.0340807000
_diffrn_orient_matrix_UB_12 0.0670185000
_diffrn_orient_matrix_UB_13 -0.0072450000
_diffrn_orient_matrix_UB_21 -0.0113454000
_diffrn_orient_matrix_UB_22 0.0036067000
_diffrn_orient_matrix_UB_23 0.0251898000
_diffrn_orient_matrix_UB_31 0.0296879000
_diffrn_orient_matrix_UB_32 0.0780449000
_diffrn_orient_matrix_UB_33 0.0050626000
_diffrn_radiation_monochromator mirror
_diffrn_radiation_probe x-ray
_diffrn_radiation_type MoK\a
_diffrn_radiation_wavelength 0.71073
_diffrn_reflns_av_R_equivalents 0.0673
_diffrn_reflns_av_unetI/netI 0.0427
_diffrn_reflns_laue_measured_fraction_full 1.000
_diffrn_reflns_laue_measured_fraction_max 0.999
_diffrn_reflns_limit_h_max 19
_diffrn_reflns_limit_h_min -19
_diffrn_reflns_limit_k_max 8
_diffrn_reflns_limit_k_min -8
_diffrn_reflns_limit_l_max 34
_diffrn_reflns_limit_l_min -34
_diffrn_reflns_number 15977
_diffrn_reflns_point_group_measured_fraction_full 1.000
_diffrn_reflns_point_group_measured_fraction_max 0.999
_diffrn_reflns_theta_full 25.242
_diffrn_reflns_theta_max 27.482
_diffrn_reflns_theta_min 2.679
_diffrn_source 'Mova (Mo) X-ray Source'
_exptl_absorpt_coefficient_mu 0.114
_exptl_absorpt_correction_T_max 1.00000
_exptl_absorpt_correction_T_min 0.71138
_exptl_absorpt_correction_type multi-scan
_exptl_absorpt_process_details
;
CrysAlisPro, Agilent Technologies,
Version 1.171.37.34 (release 22-05-2014 CrysAlis171 .NET)
(compiled May 22 2014,16:03:01)
Empirical absorption correction using spherical harmonics,
 implemented in SCALE3 ABSPACK scaling algorithm.
;
_exptl_crystal_colour colourless
_exptl_crystal_colour_primary colourless
_exptl_crystal_density_diffrn 1.459
_exptl_crystal_description plate
_exptl_crystal_F_000 1296
_exptl_crystal_size_max 0.34
_exptl_crystal_size_mid 0.26
_exptl_crystal_size_min 0.12
_refine_diff_density_max 0.329
_refine_diff_density_min -0.307
_refine_diff_density_rms 0.058
_refine_ls_extinction_method none
_refine_ls_goodness_of_fit_ref 1.057
_refine_ls_hydrogen_treatment mixed
_refine_ls_matrix_type full
_refine_ls_number_parameters 220
_refine_ls_number_reflns 3203
_refine_ls_number_restraints 5
_refine_ls_restrained_S_all 1.057
_refine_ls_R_factor_all 0.0620
_refine_ls_R_factor_gt 0.0497
_refine_ls_shift/su_max 0.001
_refine_ls_shift/su_mean 0.000
_refine_ls_structure_factor_coef Fsqd
_refine_ls_weighting_details 'w=1/[\s^2^(Fo^2^)+(0.0590P)^2^+1.8456P] where P=(Fo^2^+2Fc^2^)/3'
_refine_ls_weighting_scheme calc
_refine_ls_wR_factor_gt 0.1201
_refine_ls_wR_factor_ref 0.1293
_reflns_Friedel_coverage 0.000
_reflns_number_gt 2621
_reflns_number_total 3203
_reflns_threshold_expression 'I > 2\s(I)'
_cod_data_source_file PN-PHBA.cif
_cod_data_source_block PN-PHBA
_cod_database_code 4513560
_chemical_oxdiff_formula 'C15 H17 O6 N1'
_shelx_space_group_comment
;
The symmetry employed for this shelxl refinement is uniquely defined
by the following loop, which should always be used as a source of
symmetry information in preference to the above space-group names.
They are only intended as comments.
;
_reflns_odcompleteness_completeness 99.88
_reflns_odcompleteness_iscentric 1
_reflns_odcompleteness_theta 27.42
_olex2_refinement_description
;
1. Fixed Uiso
 At 1.2 times of:
  All C(H) groups, All C(H,H) groups
 At 1.5 times of:
  All C(H,H,H) groups
2. Restrained distances
 O6-H6
 0.992 with sigma of 0.001
 O3-H3
 0.992 with sigma of 0.001
 O2-H2
 0.97 with sigma of 0.001
 O1-H1
 0.97 with sigma of 0.001
 N1-H1A
 1.036 with sigma of 0.001
3.a Secondary CH2 refined with riding coordinates:
 C6(H6A,H6B), C7(H7A,H7B)
3.b Aromatic/amide H refined with riding coordinates:
 C5(H5), C11(H11), C12(H12), C14(H14), C15(H15)
3.c Idealised Me refined as rotating group:
 C8(H8A,H8B,H8C)
;
_shelx_shelxl_version_number 2014/7
_olex2_submission_special_instructions 'No special instructions were received'

loop_
_space_group_symop_operation_xyz
'x, y, z'
'-x, y, -z+1/2'
'x+1/2, y+1/2, z'
'-x+1/2, y+1/2, -z+1/2'
'-x, -y, -z'
'x, -y, z-1/2'
'-x+1/2, -y+1/2, -z'
'x+1/2, -y+1/2, z-1/2'

loop_
_atom_site_label
_atom_site_type_symbol
_atom_site_fract_x
_atom_site_fract_y
_atom_site_fract_z
_atom_site_U_iso_or_equiv
_atom_site_adp_type
_atom_site_occupancy
_atom_site_site_symmetry_order
_atom_site_calc_flag
_atom_site_refinement_flags_posn
O1 O 0.62061(7) 0.10584(17) 0.51037(4) 0.0207(3) Uani 1 1 d D
H1 H 0.6014(15) 0.208(2) 0.4868(7) 0.056(7) Uiso 1 1 d D
O2 O 0.48841(7) 0.27655(18) 0.69447(4) 0.0204(3) Uani 1 1 d D
H2 H 0.4839(14) 0.4020(14) 0.6780(7) 0.040(6) Uiso 1 1 d D
O3 O 0.64408(7) 0.16492(17) 0.73974(4) 0.0191(3) Uani 1 1 d D
H3 H 0.5822(6) 0.209(4) 0.7393(10) 0.073(8) Uiso 1 1 d D
N1 N 0.78333(8) 0.13979(19) 0.64006(5) 0.0153(3) Uani 1 1 d D
C1 C 0.75706(10) 0.1528(2) 0.68647(6) 0.0153(3) Uani 1 1 d .
C2 C 0.66684(10) 0.1554(2) 0.69185(6) 0.0146(3) Uani 1 1 d .
C3 C 0.60622(10) 0.1428(2) 0.64935(6) 0.0148(3) Uani 1 1 d .
C4 C 0.63733(10) 0.1313(2) 0.60158(6) 0.0147(3) Uani 1 1 d .
C5 C 0.72733(10) 0.1307(2) 0.59807(6) 0.0159(3) Uani 1 1 d .
H5 H 0.7491 0.1239 0.5667 0.019 Uiso 1 1 calc R
C6 C 0.57490(10) 0.1155(2) 0.55435(6) 0.0166(3) Uani 1 1 d .
H6A H 0.5389 0.0002 0.5563 0.020 Uiso 1 1 calc R
H6B H 0.5361 0.2272 0.5521 0.020 Uiso 1 1 calc R
C7 C 0.50913(10) 0.1399(2) 0.65698(6) 0.0199(4) Uani 1 1 d .
H7A H 0.4753 0.1704 0.6254 0.024 Uiso 1 1 calc R
H7B H 0.4927 0.0107 0.6671 0.024 Uiso 1 1 calc R
C8 C 0.82444(10) 0.1643(3) 0.73067(6) 0.0202(4) Uani 1 1 d .
H8A H 0.8123 0.2743 0.7510 0.030 Uiso 1 1 calc GR
H8B H 0.8818 0.1781 0.7191 0.030 Uiso 1 1 calc GR
H8C H 0.8225 0.0480 0.7503 0.030 Uiso 1 1 calc GR
O4 O 0.45778(7) 0.61171(17) 0.64322(4) 0.0193(3) Uani 1 1 d .
O5 O 0.42511(7) 0.63604(17) 0.56055(4) 0.0208(3) Uani 1 1 d .
O6 O 0.84367(7) 0.60663(19) 0.57203(4) 0.0236(3) Uani 1 1 d D
H6 H 0.8528(14) 0.564(3) 0.5374(3) 0.041(6) Uiso 1 1 d D
C9 C 0.47999(10) 0.6250(2) 0.59821(6) 0.0149(3) Uani 1 1 d .
C10 C 0.57649(10) 0.6240(2) 0.59113(6) 0.0143(3) Uani 1 1 d .
C11 C 0.63963(10) 0.6397(2) 0.63229(6) 0.0167(3) Uani 1 1 d .
H11 H 0.6217 0.6534 0.6645 0.020 Uiso 1 1 calc R
C12 C 0.72900(10) 0.6353(2) 0.62576(6) 0.0175(3) Uani 1 1 d .
H12 H 0.7706 0.6476 0.6533 0.021 Uiso 1 1 calc R
C13 C 0.75566(10) 0.6121(2) 0.57736(6) 0.0166(3) Uani 1 1 d .
C14 C 0.69331(10) 0.5960(2) 0.53623(6) 0.0161(3) Uani 1 1 d .
H14 H 0.7112 0.5795 0.5041 0.019 Uiso 1 1 calc R
C15 C 0.60462(10) 0.6045(2) 0.54317(6) 0.0157(3) Uani 1 1 d .
H15 H 0.5632 0.5971 0.5154 0.019 Uiso 1 1 calc R
H1A H 0.8509(2) 0.134(3) 0.6386(9) 0.054(7) Uiso 1 1 d D

loop_
_atom_site_aniso_label
_atom_site_aniso_U_11
_atom_site_aniso_U_22
_atom_site_aniso_U_33
_atom_site_aniso_U_23
_atom_site_aniso_U_13
_atom_site_aniso_U_12
O1 0.0209(6) 0.0285(7) 0.0122(5) -0.0003(5) -0.0008(4) 0.0026(5)
O2 0.0169(6) 0.0307(7) 0.0139(5) 0.0024(5) 0.0028(4) 0.0040(5)
O3 0.0157(6) 0.0294(7) 0.0121(5) -0.0006(4) 0.0013(4) 0.0030(5)
N1 0.0126(6) 0.0190(7) 0.0141(6) 0.0002(5) -0.0009(5) 0.0012(5)
C1 0.0151(7) 0.0172(8) 0.0131(7) 0.0000(6) -0.0018(6) 0.0013(6)
C2 0.0151(7) 0.0156(8) 0.0128(7) 0.0005(6) -0.0001(6) 0.0019(6)
C3 0.0136(7) 0.0141(8) 0.0164(7) 0.0007(6) -0.0009(6) -0.0001(6)
C4 0.0154(7) 0.0140(8) 0.0139(7) 0.0007(5) -0.0026(6) -0.0008(6)
C5 0.0168(8) 0.0188(8) 0.0115(7) -0.0004(6) -0.0012(6) 0.0000(6)
C6 0.0164(7) 0.0199(8) 0.0129(7) -0.0005(6) -0.0024(6) -0.0008(6)
C7 0.0127(7) 0.0284(9) 0.0183(8) -0.0011(6) 0.0003(6) -0.0012(6)
C8 0.0149(8) 0.0293(9) 0.0156(7) -0.0025(6) -0.0035(6) 0.0029(6)
O4 0.0153(5) 0.0301(7) 0.0127(5) 0.0013(4) 0.0018(4) 0.0030(5)
O5 0.0144(6) 0.0322(7) 0.0151(5) 0.0036(5) -0.0027(4) 0.0003(5)
O6 0.0109(5) 0.0401(8) 0.0195(6) -0.0066(5) -0.0003(5) -0.0005(5)
C9 0.0158(7) 0.0156(8) 0.0131(7) 0.0014(6) -0.0002(6) 0.0007(6)
C10 0.0140(7) 0.0143(8) 0.0140(7) 0.0014(5) -0.0011(6) 0.0000(6)
C11 0.0189(8) 0.0198(8) 0.0111(7) 0.0011(6) -0.0006(6) 0.0013(6)
C12 0.0152(8) 0.0216(8) 0.0145(7) -0.0022(6) -0.0053(6) 0.0008(6)
C13 0.0133(7) 0.0176(8) 0.0184(7) -0.0009(6) -0.0006(6) -0.0009(6)
C14 0.0166(8) 0.0203(8) 0.0114(7) -0.0017(6) 0.0019(6) -0.0017(6)
C15 0.0152(7) 0.0177(8) 0.0134(7) 0.0001(6) -0.0025(6) -0.0013(6)

loop_
_atom_type_symbol
_atom_type_description
_atom_type_scat_dispersion_real
_atom_type_scat_dispersion_imag
_atom_type_scat_source
C C 0.0033 0.0016 'International Tables Vol C Tables 4.2.6.8 and 6.1.1.4'
H H 0.0000 0.0000 'International Tables Vol C Tables 4.2.6.8 and 6.1.1.4'
N N 0.0061 0.0033 'International Tables Vol C Tables 4.2.6.8 and 6.1.1.4'
O O 0.0106 0.0060 'International Tables Vol C Tables 4.2.6.8 and 6.1.1.4'

loop_
_geom_angle_atom_site_label_1
_geom_angle_atom_site_label_2
_geom_angle_atom_site_label_3
_geom_angle
C1 N1 C5 123.49(13)
N1 C1 C2 118.47(13)
N1 C1 C8 119.42(13)
C2 C1 C8 122.11(13)
O3 C2 C1 115.90(13)
O3 C2 C3 124.03(14)
C1 C2 C3 120.04(14)
C2 C3 C4 119.13(14)
C2 C3 C7 118.33(13)
C4 C3 C7 122.54(13)
C3 C4 C6 121.45(14)
C5 C4 C3 118.78(14)
C5 C4 C6 119.76(13)
N1 C5 C4 120.08(14)
O1 C6 C4 111.87(12)
O2 C7 C3 111.52(12)
O4 C9 C10 117.63(13)
O5 C9 O4 122.90(14)
O5 C9 C10 119.46(13)
C11 C10 C9 120.96(13)
C15 C10 C9 120.25(13)
C15 C10 C11 118.78(14)
C12 C11 C10 120.88(14)
C11 C12 C13 119.30(14)
O6 C13 C12 118.14(14)
O6 C13 C14 121.67(14)
C14 C13 C12 120.19(14)
C15 C14 C13 119.88(14)
C14 C15 C10 120.94(14)

loop_
_geom_bond_atom_site_label_1
_geom_bond_atom_site_label_2
_geom_bond_distance
O1 C6 1.4215(19)
O2 C7 1.4308(19)
O3 C2 1.3572(18)
N1 C1 1.3399(19)
N1 C5 1.3481(19)
C1 C2 1.398(2)
C1 C8 1.496(2)
C2 C3 1.400(2)
C3 C4 1.403(2)
C3 C7 1.515(2)
C4 C5 1.386(2)
C4 C6 1.514(2)
O4 C9 1.2816(18)
O5 C9 1.2512(18)
O6 C13 1.3644(19)
C9 C10 1.502(2)
C10 C11 1.399(2)
C10 C15 1.394(2)
C11 C12 1.392(2)
C12 C13 1.399(2)
C13 C14 1.391(2)
C14 C15 1.385(2)
